data_2200692
loop_
_publ_author_name
'Light, Mark E.'
'Hursthouse, Michael B.'

_publ_section_title
(2<i>S</i>*)-2-Hydroxy-2-[(2<i>S</i>*,5<i>R</i>*)-5-(1-hydroxy-1-methylethyl)tetrahydrofuran-2-yl]-1-phenylethanone
_journal_issue 12
_journal_name_full 'Acta Crystallographica Section E'
_journal_page_first o1194
_journal_page_last o1195
_journal_paper_doi 10.1107/S1600536801017007
_journal_volume 57
_journal_year 2001
_chemical_formula_iupac 'C15 H20 O4'
_chemical_formula_moiety 'C15 H20 O4'
_chemical_formula_sum 'C15 H20 O4'
_chemical_formula_weight 264.31
_chemical_name_systematic
;
2-Hydroxy-2-[5-(1-hydroxy-1-methyl-ethyl)-tetrahydro-furan-2-yl]-1-phenyl-
ethanone
;
_space_group_IT_number 19
_symmetry_cell_setting orthorhombic
_symmetry_space_group_name_Hall 'P 2ac 2ab'
_symmetry_space_group_name_H-M 'P 21 21 21'
_audit_creation_method SHELXL-97
_cell_angle_alpha 90.00
_cell_angle_beta 90.00
_cell_angle_gamma 90.00
_cell_formula_units_Z 4
_cell_length_a 7.5556(3)
_cell_length_b 8.0446(3)
_cell_length_c 22.9549(8)
_cell_measurement_reflns_used 4487
_cell_measurement_temperature 150(2)
_cell_measurement_theta_max 25.02
_cell_measurement_theta_min 3.23
_cell_volume 1395.24(9)
_computing_cell_refinement
;
SCALEPACK (Otwinowski & Minor, 1997) and COLLECT (Hooft, 1998)
;
_computing_data_collection 'COLLECT (Hooft, 1998) '
_computing_data_reduction
;
DENZO (Otwinowski & Minor, 1997), COLLECT and
MAXUS (Mackay et al., 1998)
;
_computing_molecular_graphics 'CAMERON (Watkin et al., 1993)'
_computing_publication_material 'WINGX (Farrugia, 1998)'
_computing_structure_refinement 'SHELXL97 (Sheldrick, 1997)'
_computing_structure_solution 'SHELXS97 (Sheldrick, 1990)'
_diffrn_ambient_temperature 150(2)
_diffrn_detector_area_resol_mean '9.091 pixels mm^1^'
_diffrn_measured_fraction_theta_full .976
_diffrn_measured_fraction_theta_max .976
_diffrn_measurement_device_type 'Nonius KappaCCD area-detector'
_diffrn_measurement_method '\f and \w scans to fill the Ewald sphere'
_diffrn_radiation_monochromator graphite
_diffrn_radiation_source 'Nonius FR591 Rotating anode'
_diffrn_radiation_type MoK\a
_diffrn_radiation_wavelength .71073
_diffrn_reflns_av_R_equivalents .0618
_diffrn_reflns_av_sigmaI/netI .0685
_diffrn_reflns_limit_h_max 8
_diffrn_reflns_limit_h_min -7
_diffrn_reflns_limit_k_max 7
_diffrn_reflns_limit_k_min -9
_diffrn_reflns_limit_l_max 22
_diffrn_reflns_limit_l_min -26
_diffrn_reflns_number 4487
_diffrn_reflns_theta_full 25.02
_diffrn_reflns_theta_max 25.02
_diffrn_reflns_theta_min 3.23
_exptl_absorpt_coefficient_mu .090
_exptl_absorpt_correction_T_max .9928
_exptl_absorpt_correction_T_min .9778
_exptl_absorpt_correction_type multi-scan
_exptl_absorpt_process_details '(SORTAV; Blessing, 1997)'
_exptl_crystal_colour Colourless
_exptl_crystal_density_diffrn 1.258
_exptl_crystal_density_method 'not measured'
_exptl_crystal_description Block
_exptl_crystal_F_000 568
_exptl_crystal_size_max .25
_exptl_crystal_size_mid .10
_exptl_crystal_size_min .08
_refine_diff_density_max .216
_refine_diff_density_min -.241
_refine_ls_extinction_coef none
_refine_ls_extinction_method none
_refine_ls_goodness_of_fit_ref 1.029
_refine_ls_hydrogen_treatment constr
_refine_ls_matrix_type full
_refine_ls_number_parameters 174
_refine_ls_number_reflns 2254
_refine_ls_number_restraints 0
_refine_ls_restrained_S_all 1.029
_refine_ls_R_factor_all .0637
_refine_ls_R_factor_gt .0540
_refine_ls_shift/su_max <0.001
_refine_ls_shift/su_mean .000
_refine_ls_structure_factor_coef Fsqd
_refine_ls_weighting_details 'calc w = 1/[\s^2^(Fo^2^)+(0.0959P)^2^] where P = (Fo^2^+2Fc^2^)/3'
_refine_ls_weighting_scheme calc
_refine_ls_wR_factor_ref .1464
_reflns_number_gt 1917
_reflns_number_total 2254
_reflns_threshold_expression I>2\s(I)
_cod_data_source_file na6098.cif
_cod_data_source_block I
_cod_depositor_comments
;
The following automatic conversions were performed:
'_symmetry_cell_setting' value 'Orthorhombic' changed to 'orthorhombic'
according to '/home/saulius/struct/CIF-dictionaries/cif_core.dic'
dictionary named 'cif_core.dic' version 2.4.1 from 2010-06-29.

Automatic conversion script
Id: cif_fix_enum 1527 2010-12-29 10:47:43Z saulius 

The following automatic conversions were performed:

'_symmetry_cell_setting' value 'Orthorhombic' changed to
'orthorhombic' according to
/home/saulius/struct/CIF-dictionaries/cif_core.dic dictionary named
'cif_core.dic' version 2.4.1 from 2010-06-29.

Automatic conversion script
Id: cif_fix_values 1715 2011-07-08 13:25:40Z adriana 
;
_cod_database_code 2200692
_cod_database_fobs_code 2200692

loop_
_symmetry_equiv_pos_as_xyz
'x, y, z'
'-x+1/2, -y, z+1/2'
'-x, y+1/2, -z+1/2'
'x+1/2, -y+1/2, -z'

loop_
_atom_site_label
_atom_site_fract_x
_atom_site_fract_y
_atom_site_fract_z
_atom_site_U_iso_or_equiv
_atom_site_adp_type
_atom_site_calc_flag
_atom_site_refinement_flags
_atom_site_occupancy
_atom_site_disorder_assembly
_atom_site_disorder_group
_atom_site_type_symbol
C1 .7265(3) .3088(3) .89577(11) .0364(6) Uani d . 1 . . C
C2 .8244(3) .3590(4) .94465(11) .0435(6) Uani d . 1 . . C
H2 .8537 .4729 .9497 .052 Uiso calc R 1 . . H
C3 .8783(4) .2435(4) .98544(13) .0512(8) Uani d . 1 . . C
H3 .9453 .2785 1.0182 .061 Uiso calc R 1 . . H
C4 .8357(4) .0782(4) .97901(13) .0488(7) Uani d . 1 . . C
H4 .8714 .0000 1.0077 .059 Uiso calc R 1 . . H
C5 .7405(4) .0257(4) .93061(12) .0451(7) Uani d . 1 . . C
H5 .7125 -.0887 .9260 .054 Uiso calc R 1 . . H
C6 .6867(3) .1399(3) .88922(11) .0390(6) Uani d . 1 . . C
H6 .6223 .1035 .8561 .047 Uiso calc R 1 . . H
C7 .6666(3) .4387(3) .85403(11) .0370(6) Uani d . 1 . . C
C8 .5324(3) .3935(3) .80714(10) .0372(6) Uani d . 1 . . C
H8 .5639 .2831 .7900 .045 Uiso calc R 1 . . H
C9 .3489(4) .3819(3) .83639(11) .0376(6) Uani d . 1 . . C
H9 .3422 .2765 .8594 .045 Uiso calc R 1 . . H
C10 .1930(4) .3880(3) .79365(13) .0456(7) Uani d . 1 . . C
H10A .2290 .3502 .7543 .055 Uiso calc R 1 . . H
H10B .0931 .3188 .8074 .055 Uiso calc R 1 . . H
C11 .1443(4) .5721(4) .79354(13) .0429(7) Uani d . 1 . . C
H11A .2170 .6347 .7651 .051 Uiso calc R 1 . . H
H11B .0176 .5882 .7841 .051 Uiso calc R 1 . . H
C12 .1844(3) .6261(3) .85529(12) .0382(6) Uani d . 1 . . C
H12 .0778 .6048 .8800 .046 Uiso calc R 1 . . H
C13 .2429(4) .8045(3) .86423(11) .0393(6) Uani d . 1 . . C
C14 .1094(4) .9239(4) .83689(14) .0512(8) Uani d . 1 . . C
H14A .1486 1.0387 .8430 .077 Uiso calc R 1 . . H
H14B -.0067 .9079 .8551 .077 Uiso calc R 1 . . H
H14C .1006 .9018 .7950 .077 Uiso calc R 1 . . H
C15 .2691(5) .8429(4) .92893(12) .0528(7) Uani d . 1 . . C
H15A .3069 .9587 .9335 .079 Uiso calc R 1 . . H
H15B .3597 .7689 .9450 .079 Uiso calc R 1 . . H
H15C .1573 .8258 .9497 .079 Uiso calc R 1 . . H
O1 .7172(2) .5827(3) .85810(9) .0489(5) Uani d . 1 . . O
O2 .5341(3) .5156(2) .76291(7) .0457(5) Uani d . 1 . . O
H2A .5500 .4697 .7305 .069 Uiso calc R 1 . . H
O3 .3264(2) .5208(2) .87512(7) .0379(4) Uani d . 1 . . O
O4 .4087(2) .8337(2) .83451(8) .0399(5) Uani d . 1 . . O
H4A .4733 .7491 .8375 .060 Uiso calc R 1 . . H

loop_
_atom_site_aniso_label
_atom_site_aniso_U_11
_atom_site_aniso_U_22
_atom_site_aniso_U_33
_atom_site_aniso_U_12
_atom_site_aniso_U_13
_atom_site_aniso_U_23
C1 .0292(13) .0453(14) .0348(13) -.0003(11) .0008(9) -.0016(11)
C2 .0364(13) .0527(16) .0414(14) -.0028(13) -.0020(11) -.0047(13)
C3 .0437(17) .068(2) .0415(16) .0005(16) -.0060(12) -.0022(15)
C4 .0442(15) .0602(18) .0419(15) .0067(15) -.0003(12) .0073(14)
C5 .0392(14) .0465(15) .0497(14) .0038(13) .0023(12) .0003(13)
C6 .0359(13) .0447(14) .0365(13) .0040(12) -.0003(10) -.0017(11)
C7 .0304(12) .0401(13) .0403(14) .0008(12) .0056(10) -.0027(11)
C8 .0416(14) .0392(14) .0309(12) .0057(12) -.0009(10) -.0034(11)
C9 .0377(13) .0359(13) .0392(14) -.0035(11) -.0040(10) .0000(11)
C10 .0413(15) .0427(15) .0530(16) -.0034(12) -.0150(12) .0005(13)
C11 .0357(14) .0434(14) .0496(15) -.0040(12) -.0096(11) .0032(12)
C12 .0291(12) .0417(14) .0439(14) .0010(11) .0026(10) .0051(11)
C13 .0400(13) .0424(14) .0356(13) -.0005(12) .0045(12) .0024(11)
C14 .0498(17) .0432(15) .0606(19) .0065(14) .0043(13) .0036(14)
C15 .0659(18) .0500(16) .0424(15) -.0027(15) .0073(14) -.0058(14)
O1 .0418(11) .0471(11) .0578(12) -.0067(9) -.0070(9) .0048(10)
O2 .0565(12) .0472(11) .0335(9) .0081(10) .0042(8) .0019(8)
O3 .0353(9) .0425(10) .0357(9) .0031(8) -.0013(7) .0002(8)
O4 .0378(10) .0409(10) .0410(9) -.0051(8) .0035(7) .0026(9)

loop_
_atom_type_symbol
_atom_type_description
_atom_type_scat_dispersion_real
_atom_type_scat_dispersion_imag
_atom_type_scat_source
C C .0033 .0016 'International Tables Vol C Tables 4.2.6.8 and 6.1.1.4'
H H .0000 .0000 'International Tables Vol C Tables 4.2.6.8 and 6.1.1.4'
O O .0106 .0060 'International Tables Vol C Tables 4.2.6.8 and 6.1.1.4'

loop_
_geom_angle_atom_site_label_1
_geom_angle_atom_site_label_2
_geom_angle_atom_site_label_3
_geom_angle
_geom_angle_publ_flag
C6 C1 C2 118.6(3) no
C6 C1 C7 123.2(2) no
C2 C1 C7 118.2(3) no
C3 C2 C1 120.3(3) no
C3 C2 H2 119.8 no
C1 C2 H2 119.8 no
C4 C3 C2 120.6(3) no
C4 C3 H3 119.7 no
C2 C3 H3 119.7 no
C3 C4 C5 120.1(3) no
C3 C4 H4 120.0 no
C5 C4 H4 120.0 no
C6 C5 C4 119.9(3) no
C6 C5 H5 120.0 no
C4 C5 H5 120.0 no
C5 C6 C1 120.6(3) no
C5 C6 H6 119.7 no
C1 C6 H6 119.7 no
O1 C7 C1 121.4(2) no
O1 C7 C8 119.2(2) no
C1 C7 C8 119.3(2) no
O2 C8 C7 109.6(2) no
O2 C8 C9 111.3(2) no
C7 C8 C9 107.8(2) no
O2 C8 H8 109.4 no
C7 C8 H8 109.4 no
C9 C8 H8 109.4 no
O3 C9 C10 106.3(2) no
O3 C9 C8 109.1(2) no
C10 C9 C8 114.2(2) no
O3 C9 H9 109.1 no
C10 C9 H9 109.1 no
C8 C9 H9 109.1 no
C11 C10 C9 102.6(2) no
C11 C10 H10A 111.3 no
C9 C10 H10A 111.3 no
C11 C10 H10B 111.3 no
C9 C10 H10B 111.3 no
H10A C10 H10B 109.2 no
C12 C11 C10 103.2(2) no
C12 C11 H11A 111.1 no
C10 C11 H11A 111.1 no
C12 C11 H11B 111.1 no
C10 C11 H11B 111.1 no
H11A C11 H11B 109.1 no
O3 C12 C11 106.0(2) no
O3 C12 C13 107.3(2) no
C11 C12 C13 117.2(2) no
O3 C12 H12 108.7 no
C11 C12 H12 108.7 no
C13 C12 H12 108.7 no
O4 C13 C12 110.0(2) no
O4 C13 C14 106.0(2) no
C12 C13 C14 110.3(2) no
O4 C13 C15 108.3(2) no
C12 C13 C15 111.1(2) no
C14 C13 C15 110.9(2) no
C13 C14 H14A 109.5 no
C13 C14 H14B 109.5 no
H14A C14 H14B 109.5 no
C13 C14 H14C 109.5 no
H14A C14 H14C 109.5 no
H14B C14 H14C 109.5 no
C13 C15 H15A 109.5 no
C13 C15 H15B 109.5 no
H15A C15 H15B 109.5 no
C13 C15 H15C 109.5 no
H15A C15 H15C 109.5 no
H15B C15 H15C 109.5 no
C8 O2 H2A 109.5 no
C9 O3 C12 110.46(19) no
C13 O4 H4A 109.5 no

loop_
_geom_bond_atom_site_label_1
_geom_bond_atom_site_label_2
_geom_bond_site_symmetry_2
_geom_bond_distance
_geom_bond_publ_flag
C1 C6 . 1.399(4) no
C1 C2 . 1.403(4) no
C1 C7 . 1.488(4) no
C2 C3 . 1.380(4) no
C2 H2 . .9500 no
C3 C4 . 1.376(5) no
C3 H3 . .9500 no
C4 C5 . 1.389(4) no
C4 H4 . .9500 no
C5 C6 . 1.383(4) no
C5 H5 . .9500 no
C6 H6 . .9500 no
C7 O1 . 1.223(4) no
C7 C8 . 1.523(4) no
C8 O2 . 1.413(3) no
C8 C9 . 1.543(4) no
C8 H8 . 1.0000 no
C9 O3 . 1.438(3) no
C9 C10 . 1.533(4) no
C9 H9 . 1.0000 no
C10 C11 . 1.526(4) no
C10 H10A . .9900 no
C10 H10B . .9900 no
C11 C12 . 1.513(4) no
C11 H11A . .9900 no
C11 H11B . .9900 no
C12 O3 . 1.441(3) no
C12 C13 . 1.516(4) no
C12 H12 . 1.0000 no
C13 O4 . 1.446(3) no
C13 C14 . 1.528(4) no
C13 C15 . 1.530(4) no
C14 H14A . .9800 no
C14 H14B . .9800 no
C14 H14C . .9800 no
C15 H15A . .9800 no
C15 H15B . .9800 no
C15 H15C . .9800 no
O2 H2A . .8400 no
O4 H4A . .8400 no

loop_
_geom_hbond_atom_site_label_D
_geom_hbond_atom_site_label_H
_geom_hbond_atom_site_label_A
_geom_hbond_site_symmetry_A
_geom_hbond_distance_DH
_geom_hbond_distance_HA
_geom_hbond_distance_DA
_geom_hbond_angle_DHA
_geom_hbond_publ_flag
O2 H2A O4 3_646 .84 1.88 2.707(3) 170 yes
O4 H4A O3 . .84 2.31 2.756(3) 113 yes
O4 H4A O1 . .84 2.33 3.131(3) 161 yes
O4 H4A O2 . .84 2.58 3.186(3) 130 yes

loop_
_cod_related_entry_id
_cod_related_entry_database
_cod_related_entry_code
1 ChemSpider 24731324
